data_7000459
loop_
_publ_author_name
'Li, Qiang'
'Wang, Longsheng'
'Yin, Panchao'
'Wei, Yongge'
'Hao, Jian'
'Zhu, Yulin'
'Zhu, Li'
'Yuan, Gu'

_publ_section_title
;
 Convenient syntheses and structural characterizations of
 mono-substituted alkylimido hexamolybdates: [Mo6O18(NR)]2&#x2212; (R =
 Me, Et, n-Pr, i-Pr, n-Bu, t-Bu, Cy, Hex, Ode)
;
_journal_coden_ASTM DTARAF
_journal_issue 7
_journal_name_full 'Dalton Transactions'
_journal_page_first 1172
_journal_page_last 1179
_journal_paper_doi 10.1039/b813924e
_journal_year 2009
_chemical_formula_sum 'C35 H79 Mo6 N3 O18'
_chemical_formula_weight 1405.65
_space_group_IT_number 61
_symmetry_cell_setting orthorhombic
_symmetry_space_group_name_Hall '-P 2ac 2ab'
_symmetry_space_group_name_H-M 'P b c a'
_atom_sites_solution_hydrogens geom
_atom_sites_solution_primary direct
_atom_sites_solution_secondary difmap
_audit_creation_method SHELXL-97
_cell_angle_alpha 90.00
_cell_angle_beta 90.00
_cell_angle_gamma 90.00
_cell_formula_units_Z 8
_cell_length_a 16.616(3)
_cell_length_b 20.009(4)
_cell_length_c 31.640(6)
_cell_measurement_reflns_used 43668
_cell_measurement_temperature 293(2)
_cell_measurement_theta_max 27.54
_cell_measurement_theta_min 3.03
_cell_volume 10519(3)
_computing_cell_refinement 'Rigaku RAPID AUTO Ver2.30'
_computing_data_collection 'Rigaku RAPID AUTO Ver2.30'
_computing_data_reduction 'Rigaku RAPID AUTO Ver2.30'
_computing_molecular_graphics 'Bruker SHELXTL'
_computing_publication_material 'Bruker SHELXTL'
_computing_structure_refinement 'SHELXL-97 (Sheldrick, 1997)'
_computing_structure_solution 'SHELXS-97 (Sheldrick, 1990)'
_diffrn_ambient_temperature 293(2)
_diffrn_detector_area_resol_mean '100x100 micron'
_diffrn_measured_fraction_theta_full 0.984
_diffrn_measured_fraction_theta_max 0.984
_diffrn_measurement_device_type 'Rigaku RAXIS-RAPID'
_diffrn_measurement_method Oscillation
_diffrn_radiation_monochromator graphite
_diffrn_radiation_source 'fine-focus sealed tube'
_diffrn_radiation_type MoK\a
_diffrn_radiation_wavelength 0.71073
_diffrn_reflns_av_R_equivalents 0.0269
_diffrn_reflns_av_sigmaI/netI 0.0256
_diffrn_reflns_limit_h_max 20
_diffrn_reflns_limit_h_min -20
_diffrn_reflns_limit_k_max 20
_diffrn_reflns_limit_k_min -24
_diffrn_reflns_limit_l_max 33
_diffrn_reflns_limit_l_min -39
_diffrn_reflns_number 49206
_diffrn_reflns_theta_full 26.00
_diffrn_reflns_theta_max 26.00
_diffrn_reflns_theta_min 3.03
_exptl_absorpt_coefficient_mu 1.452
_exptl_absorpt_correction_T_max 0.7600
_exptl_absorpt_correction_T_min 0.3896
_exptl_absorpt_correction_type multi-scan
_exptl_crystal_colour orange
_exptl_crystal_density_diffrn 1.775
_exptl_crystal_density_method 'not measured'
_exptl_crystal_description block
_exptl_crystal_F_000 5648
_exptl_crystal_size_max 0.80
_exptl_crystal_size_mid 0.25
_exptl_crystal_size_min 0.20
_refine_diff_density_max 1.168
_refine_diff_density_min -0.971
_refine_diff_density_rms 0.083
_refine_ls_extinction_method none
_refine_ls_goodness_of_fit_ref 1.028
_refine_ls_hydrogen_treatment constr
_refine_ls_matrix_type full
_refine_ls_number_parameters 580
_refine_ls_number_reflns 10187
_refine_ls_number_restraints 434
_refine_ls_restrained_S_all 1.051
_refine_ls_R_factor_all 0.0509
_refine_ls_R_factor_gt 0.0404
_refine_ls_shift/su_max 0.001
_refine_ls_shift/su_mean 0.000
_refine_ls_structure_factor_coef Fsqd
_refine_ls_weighting_details 'calc w=1/[\s^2^(Fo^2^)+(0.0536P)^2^+16.5455P] where P=(Fo^2^+2Fc^2^)/3'
_refine_ls_weighting_scheme calc
_refine_ls_wR_factor_gt 0.1043
_refine_ls_wR_factor_ref 0.1101
_reflns_number_gt 8371
_reflns_number_total 10187
_reflns_threshold_expression >2sigma(I)
_cod_data_source_file B813924e.txt
_cod_data_source_block compound-3
_cod_original_cell_volume 10520(4)
_cod_original_sg_symbol_H-M Pbca
_cod_database_code 7000459

loop_
_symmetry_equiv_pos_as_xyz
'x, y, z'
'-x+1/2, -y, z+1/2'
'-x, y+1/2, -z+1/2'
'x+1/2, -y+1/2, -z'
'-x, -y, -z'
'x-1/2, y, -z-1/2'
'x, -y-1/2, z-1/2'
'-x-1/2, y-1/2, z'

loop_
_atom_site_label
_atom_site_type_symbol
_atom_site_fract_x
_atom_site_fract_y
_atom_site_fract_z
_atom_site_U_iso_or_equiv
_atom_site_adp_type
_atom_site_occupancy
_atom_site_symmetry_multiplicity
_atom_site_calc_flag
_atom_site_refinement_flags
_atom_site_disorder_assembly
_atom_site_disorder_group
Mo1 Mo 1.01971(2) 0.31002(2) 0.168661(16) 0.05997(13) Uani 1 1 d . A .
Mo2 Mo 0.86701(2) 0.403896(19) 0.191660(13) 0.05019(11) Uani 1 1 d . . .
Mo3 Mo 0.93988(2) 0.40063(2) 0.095119(14) 0.05620(12) Uani 1 1 d . . .
Mo4 Mo 0.84908(2) 0.240366(19) 0.190461(13) 0.05186(11) Uani 1 1 d . . .
Mo5 Mo 0.92113(3) 0.23591(2) 0.093928(14) 0.05708(12) Uani 1 1 d . . .
Mo6 Mo 0.76551(2) 0.33087(2) 0.115568(13) 0.05164(11) Uani 1 1 d . . .
O1 O 0.89550(14) 0.32008(13) 0.14280(9) 0.0409(6) Uani 1 1 d . . .
O2 O 0.8461(2) 0.46316(18) 0.22784(11) 0.0745(10) Uani 1 1 d . . .
O3 O 0.9710(2) 0.45938(19) 0.06083(13) 0.0810(11) Uani 1 1 d . . .
O4 O 0.8161(2) 0.18191(17) 0.22445(13) 0.0775(11) Uani 1 1 d . . .
O5 O 0.9377(3) 0.1768(2) 0.05716(14) 0.0919(13) Uani 1 1 d . . .
O6 O 0.6712(2) 0.3382(2) 0.09703(14) 0.0798(11) Uani 1 1 d . . .
O7 O 1.03469(18) 0.37750(17) 0.12497(12) 0.0653(9) Uani 1 1 d . . .
O8 O 1.01872(18) 0.24352(17) 0.12301(12) 0.0647(9) Uani 1 1 d . . .
O9 O 0.96118(19) 0.24516(16) 0.20207(11) 0.0600(8) Uani 1 1 d . . .
O10 O 0.97514(19) 0.37951(17) 0.20467(11) 0.0615(8) Uani 1 1 d . . .
O11 O 0.8365(2) 0.32231(16) 0.22080(10) 0.0585(8) Uani 1 1 d . . .
O12 O 0.76875(16) 0.39540(15) 0.16088(10) 0.0519(7) Uani 1 1 d . . .
O13 O 0.90902(18) 0.45221(14) 0.14396(10) 0.0548(7) Uani 1 1 d . . .
O14 O 0.82567(19) 0.39436(16) 0.08378(10) 0.0596(8) Uani 1 1 d . . .
O15 O 0.9501(2) 0.31846(17) 0.06449(11) 0.0650(9) Uani 1 1 d . . .
O16 O 0.75439(17) 0.26494(15) 0.15915(11) 0.0577(8) Uani 1 1 d . . .
O17 O 0.87812(18) 0.18764(14) 0.14068(11) 0.0557(8) Uani 1 1 d . . .
O18 O 0.8108(2) 0.26259(17) 0.08162(11) 0.0637(9) Uani 1 1 d . . .
N1 N 1.1147(3) 0.3031(3) 0.18843(18) 0.0844(15) Uani 1 1 d . . .
N2 N 0.5694(3) 0.4869(2) 0.19819(15) 0.0702(12) Uani 1 1 d . . .
N3 N 0.8856(3) 0.6644(3) 0.03133(14) 0.0766(13) Uani 1 1 d . . .
C11 C 0.4840(3) 0.5133(3) 0.1998(2) 0.0800(16) Uani 1 1 d DU . .
H11A H 0.4527 0.4908 0.1782 0.096 Uiso 1 1 calc R . .
H11B H 0.4609 0.5016 0.2270 0.096 Uiso 1 1 calc R . .
C12 C 0.4755(4) 0.5874(3) 0.1936(3) 0.130(3) Uani 1 1 d DU . .
H12A H 0.5065 0.6012 0.1692 0.156 Uiso 1 1 calc R . .
H12B H 0.4967 0.6106 0.2181 0.156 Uiso 1 1 calc R . .
C13 C 0.3831(5) 0.6075(5) 0.1870(4) 0.200(6) Uani 1 1 d DU . .
H13A H 0.3774 0.6416 0.1654 0.240 Uiso 1 1 calc R . .
H13B H 0.3509 0.5689 0.1793 0.240 Uiso 1 1 calc R . .
C14 C 0.3623(9) 0.6311(10) 0.2256(6) 0.308(10) Uani 1 1 d DU . .
H14A H 0.3064 0.6431 0.2256 0.462 Uiso 1 1 calc R . .
H14B H 0.3942 0.6698 0.2321 0.462 Uiso 1 1 calc R . .
H14C H 0.3717 0.5972 0.2465 0.462 Uiso 1 1 calc R . .
C21 C 0.6090(4) 0.5044(3) 0.15620(19) 0.0823(16) Uani 1 1 d DU . .
H21A H 0.6161 0.5525 0.1553 0.099 Uiso 1 1 calc R . .
H21B H 0.6623 0.4846 0.1561 0.099 Uiso 1 1 calc R . .
C22 C 0.5677(4) 0.4839(4) 0.1167(2) 0.102(2) Uani 1 1 d DU . .
H22A H 0.5147 0.5041 0.1153 0.123 Uiso 1 1 calc R . .
H22B H 0.5613 0.4357 0.1161 0.123 Uiso 1 1 calc R . .
C23 C 0.6191(5) 0.5070(4) 0.0785(2) 0.114(3) Uani 1 1 d DU . .
H23A H 0.6282 0.5548 0.0805 0.136 Uiso 1 1 calc R . .
H23B H 0.6710 0.4849 0.0794 0.136 Uiso 1 1 calc R . .
C24 C 0.5812(7) 0.4924(7) 0.0395(3) 0.171(5) Uani 1 1 d DU . .
H24A H 0.6145 0.5076 0.0166 0.256 Uiso 1 1 calc R . .
H24B H 0.5300 0.5147 0.0382 0.256 Uiso 1 1 calc R . .
H24C H 0.5732 0.4450 0.0371 0.256 Uiso 1 1 calc R . .
C31 C 0.5735(4) 0.4099(3) 0.20587(19) 0.0783(15) Uani 1 1 d DU . .
H31A H 0.6250 0.3942 0.1955 0.094 Uiso 1 1 calc R . .
H31B H 0.5729 0.4024 0.2362 0.094 Uiso 1 1 calc R . .
C32 C 0.5107(4) 0.3679(3) 0.1871(2) 0.0912(18) Uani 1 1 d DU . .
H32A H 0.5078 0.3758 0.1569 0.109 Uiso 1 1 calc R . .
H32B H 0.4589 0.3787 0.1994 0.109 Uiso 1 1 calc R . .
C33 C 0.5320(5) 0.2937(3) 0.1958(2) 0.103(2) Uani 1 1 d DU . .
H33A H 0.5813 0.2826 0.1810 0.123 Uiso 1 1 calc R . .
H33B H 0.5417 0.2879 0.2259 0.123 Uiso 1 1 calc R . .
C34 C 0.4689(6) 0.2480(4) 0.1827(3) 0.132(3) Uani 1 1 d DU . .
H34A H 0.4835 0.2032 0.1904 0.198 Uiso 1 1 calc R . .
H34B H 0.4622 0.2507 0.1526 0.198 Uiso 1 1 calc R . .
H34C H 0.4194 0.2599 0.1963 0.198 Uiso 1 1 calc R . .
C41 C 0.6205(4) 0.5190(3) 0.23193(19) 0.0805(16) Uani 1 1 d DU . .
H41A H 0.6723 0.4967 0.2322 0.097 Uiso 1 1 calc R . .
H41B H 0.6298 0.5651 0.2239 0.097 Uiso 1 1 calc R . .
C42 C 0.5877(4) 0.5183(4) 0.2760(2) 0.0943(19) Uani 1 1 d DU . .
H42A H 0.5806 0.4725 0.2853 0.113 Uiso 1 1 calc R . .
H42B H 0.5356 0.5402 0.2765 0.113 Uiso 1 1 calc R . .
C43 C 0.6451(5) 0.5543(4) 0.3057(2) 0.113(2) Uani 1 1 d DU . .
H43A H 0.6970 0.5321 0.3050 0.136 Uiso 1 1 calc R . .
H43B H 0.6526 0.5998 0.2959 0.136 Uiso 1 1 calc R . .
C44 C 0.6158(6) 0.5554(5) 0.3485(3) 0.138(3) Uani 1 1 d DU . .
H44A H 0.6540 0.5779 0.3662 0.207 Uiso 1 1 calc R . .
H44B H 0.6086 0.5104 0.3583 0.207 Uiso 1 1 calc R . .
H44C H 0.5652 0.5785 0.3494 0.207 Uiso 1 1 calc R . .
C51 C 0.9730(3) 0.6850(4) 0.03119(19) 0.0883(18) Uani 1 1 d DU . .
H51A H 1.0028 0.6537 0.0486 0.106 Uiso 1 1 calc R . .
H51B H 0.9933 0.6809 0.0026 0.106 Uiso 1 1 calc R . .
C52 C 0.9907(4) 0.7546(4) 0.0466(2) 0.098(2) Uani 1 1 d DU . .
H52A H 0.9681 0.7607 0.0746 0.117 Uiso 1 1 calc R . .
H52B H 0.9661 0.7870 0.0278 0.117 Uiso 1 1 calc R . .
C53 C 1.0812(4) 0.7659(5) 0.0481(2) 0.121(3) Uani 1 1 d DU . .
H53A H 1.1046 0.7367 0.0692 0.145 Uiso 1 1 calc R . .
H53B H 1.1043 0.7541 0.0209 0.145 Uiso 1 1 calc R . .
C54 C 1.1021(6) 0.8348(6) 0.0579(4) 0.170(4) Uani 1 1 d DU . .
H54A H 1.1596 0.8392 0.0592 0.256 Uiso 1 1 calc R . .
H54B H 1.0793 0.8468 0.0848 0.256 Uiso 1 1 calc R . .
H54C H 1.0812 0.8638 0.0364 0.256 Uiso 1 1 calc R . .
C61 C 0.8336(3) 0.7170(3) 0.01010(18) 0.0800(16) Uani 1 1 d DU . .
H61A H 0.7777 0.7037 0.0125 0.096 Uiso 1 1 calc R . .
H61B H 0.8400 0.7589 0.0252 0.096 Uiso 1 1 calc R . .
C62 C 0.8525(4) 0.7287(4) -0.0359(2) 0.102(2) Uani 1 1 d DU . .
H62A H 0.8374 0.6896 -0.0521 0.122 Uiso 1 1 calc R . .
H62B H 0.9099 0.7356 -0.0392 0.122 Uiso 1 1 calc R . .
C63 C 0.8074(5) 0.7895(5) -0.0527(3) 0.149(4) Uani 1 1 d DU . .
H63A H 0.8016 0.7850 -0.0830 0.179 Uiso 1 1 calc R . .
H63B H 0.7537 0.7899 -0.0405 0.179 Uiso 1 1 calc R . .
C64 C 0.8434(9) 0.8482(6) -0.0442(6) 0.249(9) Uani 1 1 d DU . .
H64A H 0.8092 0.8842 -0.0531 0.374 Uiso 1 1 calc R . .
H64B H 0.8937 0.8506 -0.0590 0.374 Uiso 1 1 calc R . .
H64C H 0.8530 0.8517 -0.0143 0.374 Uiso 1 1 calc R . .
C71 C 0.8812(4) 0.5971(4) 0.0078(2) 0.098(2) Uani 1 1 d DU . .
H71A H 0.8999 0.6042 -0.0209 0.118 Uiso 1 1 calc R . .
H71B H 0.9186 0.5665 0.0213 0.118 Uiso 1 1 calc R . .
C72 C 0.8004(5) 0.5637(5) 0.0058(4) 0.155(4) Uani 1 1 d DU . .
H72A H 0.7588 0.5972 0.0018 0.186 Uiso 1 1 calc R . .
H72B H 0.7898 0.5408 0.0322 0.186 Uiso 1 1 calc R . .
C73 C 0.7980(7) 0.5118(5) -0.0321(5) 0.204(6) Uani 1 1 d DU . .
H73A H 0.7427 0.4976 -0.0361 0.244 Uiso 1 1 calc R . .
H73B H 0.8148 0.5346 -0.0577 0.244 Uiso 1 1 calc R . .
C74 C 0.8447(8) 0.4563(6) -0.0271(4) 0.201(5) Uani 1 1 d DU . .
H74A H 0.8405 0.4287 -0.0518 0.302 Uiso 1 1 calc R . .
H74B H 0.8268 0.4317 -0.0028 0.302 Uiso 1 1 calc R . .
H74C H 0.8998 0.4695 -0.0232 0.302 Uiso 1 1 calc R . .
C81 C 0.8550(4) 0.6607(3) 0.07646(19) 0.093(2) Uani 1 1 d DU . .
H81A H 0.8536 0.7055 0.0880 0.112 Uiso 1 1 calc R . .
H81B H 0.8001 0.6441 0.0760 0.112 Uiso 1 1 calc R . .
C82 C 0.9039(5) 0.6168(4) 0.1058(2) 0.113(3) Uani 1 1 d DU . .
H82A H 0.9590 0.6328 0.1065 0.136 Uiso 1 1 calc R . .
H82B H 0.9044 0.5715 0.0950 0.136 Uiso 1 1 calc R . .
C83 C 0.8687(5) 0.6166(4) 0.1522(2) 0.105(2) Uani 1 1 d DU . .
H83A H 0.9040 0.5922 0.1711 0.126 Uiso 1 1 calc R . .
H83B H 0.8630 0.6620 0.1626 0.126 Uiso 1 1 calc R . .
C84 C 0.7941(4) 0.5857(4) 0.1496(3) 0.108(2) Uani 1 1 d DU . .
H84A H 0.7697 0.5846 0.1772 0.163 Uiso 1 1 calc R . .
H84B H 0.8007 0.5409 0.1394 0.163 Uiso 1 1 calc R . .
H84C H 0.7601 0.6102 0.1306 0.163 Uiso 1 1 calc R . .
C1 C 1.1964(4) 0.2997(4) 0.2049(3) 0.116(3) Uani 0.50 1 d PDU A 1
H1A H 1.2017 0.3320 0.2276 0.139 Uiso 0.50 1 calc PR A 1
H1B H 1.2048 0.2557 0.2169 0.139 Uiso 0.50 1 calc PR A 1
C2 C 1.2587(9) 0.3121(11) 0.1744(7) 0.142(6) Uani 0.50 1 d PDU A 1
H2A H 1.2479 0.2891 0.1480 0.170 Uiso 0.50 1 calc PR A 1
H2B H 1.3109 0.2984 0.1850 0.170 Uiso 0.50 1 calc PR A 1
C3 C 1.255(2) 0.3872(13) 0.1688(10) 0.171(11) Uani 0.50 1 d PDU A 1
H3A H 1.2878 0.4002 0.1454 0.256 Uiso 0.50 1 calc PR A 1
H3B H 1.2733 0.4087 0.1941 0.256 Uiso 0.50 1 calc PR A 1
H3C H 1.1999 0.4002 0.1634 0.256 Uiso 0.50 1 calc PR A 1
C1A C 1.1964(4) 0.2997(4) 0.2049(3) 0.116(3) Uani 0.50 1 d PU A 2
H1A1 H 1.2229 0.2600 0.1941 0.139 Uiso 0.50 1 calc PR A 2
H1A2 H 1.1950 0.2969 0.2355 0.139 Uiso 0.50 1 calc PR A 2
C2A C 1.2419(8) 0.3599(9) 0.1919(5) 0.100(4) Uani 0.50 1 d PDU A 2
H2A1 H 1.2960 0.3558 0.2031 0.120 Uiso 0.50 1 calc PR A 2
H2A2 H 1.2173 0.3982 0.2056 0.120 Uiso 0.50 1 calc PR A 2
C3A C 1.2489(15) 0.3757(16) 0.1455(6) 0.140(8) Uani 0.50 1 d PDU A 2
H3A1 H 1.2738 0.4186 0.1420 0.209 Uiso 0.50 1 calc PR A 2
H3A2 H 1.1962 0.3764 0.1330 0.209 Uiso 0.50 1 calc PR A 2
H3A3 H 1.2810 0.3421 0.1319 0.209 Uiso 0.50 1 calc PR A 2

loop_
_atom_site_aniso_label
_atom_site_aniso_U_11
_atom_site_aniso_U_22
_atom_site_aniso_U_33
_atom_site_aniso_U_23
_atom_site_aniso_U_13
_atom_site_aniso_U_12
Mo1 0.03502(19) 0.0621(3) 0.0828(3) 0.0009(2) -0.01057(18) 0.00341(16)
Mo2 0.0518(2) 0.0447(2) 0.0540(2) -0.01107(18) -0.00233(16) 0.00128(15)
Mo3 0.0554(2) 0.0505(2) 0.0627(3) 0.00794(19) 0.01290(18) -0.00028(17)
Mo4 0.0532(2) 0.0444(2) 0.0579(2) 0.00587(18) 0.00421(16) -0.00065(15)
Mo5 0.0618(2) 0.0500(2) 0.0595(3) -0.0120(2) 0.00849(18) 0.00734(17)
Mo6 0.03883(19) 0.0533(2) 0.0628(2) -0.00504(19) -0.01124(16) 0.00166(15)
O1 0.0327(13) 0.0399(14) 0.0502(16) -0.0020(12) -0.0013(11) 0.0001(10)
O2 0.098(3) 0.059(2) 0.067(2) -0.0207(18) 0.0013(19) 0.0085(18)
O3 0.088(3) 0.069(2) 0.086(3) 0.023(2) 0.028(2) -0.0023(19)
O4 0.088(3) 0.058(2) 0.086(3) 0.0181(19) 0.015(2) -0.0044(18)
O5 0.120(4) 0.072(3) 0.084(3) -0.030(2) 0.015(2) 0.019(2)
O6 0.0481(19) 0.081(2) 0.110(3) -0.006(2) -0.0299(19) 0.0047(17)
O7 0.0398(16) 0.066(2) 0.090(2) 0.0092(19) 0.0061(15) -0.0051(14)
O8 0.0459(17) 0.062(2) 0.086(2) -0.0032(18) 0.0112(15) 0.0129(14)
O9 0.0526(17) 0.0570(18) 0.070(2) 0.0068(17) -0.0113(15) 0.0061(14)
O10 0.0553(18) 0.0601(19) 0.069(2) -0.0101(17) -0.0194(15) -0.0035(14)
O11 0.068(2) 0.0565(19) 0.0513(18) -0.0022(15) 0.0089(15) 0.0014(15)
O12 0.0395(15) 0.0499(16) 0.0664(19) -0.0065(15) 0.0028(13) 0.0078(12)
O13 0.0545(17) 0.0390(15) 0.071(2) 0.0000(15) -0.0003(15) -0.0015(12)
O14 0.0600(19) 0.0603(19) 0.0583(18) 0.0057(16) -0.0032(15) 0.0074(15)
O15 0.073(2) 0.069(2) 0.0534(18) -0.0007(17) 0.0204(16) 0.0091(16)
O16 0.0420(15) 0.0542(18) 0.077(2) 0.0029(16) 0.0018(14) -0.0076(13)
O17 0.0571(18) 0.0397(15) 0.070(2) -0.0059(15) 0.0002(15) 0.0011(12)
O18 0.066(2) 0.063(2) 0.063(2) -0.0169(17) -0.0156(16) 0.0030(15)
N1 0.044(2) 0.083(3) 0.125(4) 0.008(3) -0.017(2) 0.003(2)
N2 0.075(3) 0.052(2) 0.083(3) 0.013(2) 0.026(2) 0.002(2)
N3 0.072(3) 0.095(3) 0.062(3) 0.006(3) 0.024(2) 0.027(2)
C11 0.073(3) 0.068(3) 0.098(4) 0.004(3) 0.027(3) -0.010(3)
C12 0.081(4) 0.065(4) 0.245(10) 0.001(5) 0.048(5) 0.006(3)
C13 0.108(6) 0.096(6) 0.398(18) 0.061(8) 0.143(8) 0.039(5)
C14 0.161(13) 0.30(2) 0.47(2) -0.06(2) 0.121(16) 0.016(13)
C21 0.081(4) 0.072(3) 0.095(4) 0.028(3) 0.034(3) 0.015(3)
C22 0.107(5) 0.105(5) 0.095(4) 0.031(4) 0.025(4) 0.008(4)
C23 0.131(6) 0.117(6) 0.094(4) 0.044(5) 0.032(4) 0.022(5)
C24 0.187(10) 0.236(13) 0.090(5) 0.027(7) 0.024(6) -0.016(9)
C31 0.093(4) 0.070(3) 0.071(3) 0.013(3) 0.017(3) -0.008(3)
C32 0.102(5) 0.081(4) 0.091(4) 0.015(4) 0.010(3) -0.004(3)
C33 0.138(6) 0.061(3) 0.110(5) 0.012(4) 0.048(4) 0.003(3)
C34 0.195(10) 0.075(4) 0.127(7) -0.013(5) 0.017(6) -0.009(5)
C41 0.073(3) 0.065(3) 0.104(4) 0.008(3) 0.019(3) -0.012(3)
C42 0.086(4) 0.088(4) 0.108(4) -0.008(4) 0.021(3) -0.025(3)
C43 0.115(6) 0.108(6) 0.116(5) 0.002(5) -0.003(4) -0.038(4)
C44 0.154(8) 0.147(8) 0.113(5) 0.008(6) -0.012(6) -0.024(6)
C51 0.067(3) 0.133(5) 0.065(3) -0.003(4) 0.010(3) 0.037(3)
C52 0.071(3) 0.144(6) 0.079(4) -0.009(4) 0.006(3) 0.019(4)
C53 0.076(4) 0.199(8) 0.087(5) -0.008(6) -0.013(4) 0.009(5)
C54 0.118(8) 0.230(11) 0.164(10) -0.025(9) -0.014(7) -0.039(7)
C61 0.053(3) 0.099(4) 0.088(4) 0.010(3) 0.011(3) 0.018(3)
C62 0.080(4) 0.139(6) 0.086(4) 0.027(4) -0.001(3) 0.008(4)
C63 0.100(6) 0.189(9) 0.159(8) 0.092(8) -0.009(6) 0.005(6)
C64 0.187(13) 0.132(7) 0.43(3) 0.029(13) 0.047(14) 0.050(8)
C71 0.094(4) 0.107(5) 0.094(5) 0.000(4) 0.028(4) 0.024(4)
C72 0.108(6) 0.128(7) 0.231(11) -0.005(7) 0.053(7) -0.010(5)
C73 0.128(8) 0.123(8) 0.360(17) -0.079(10) 0.030(10) -0.016(6)
C74 0.200(14) 0.175(11) 0.229(14) -0.041(10) -0.014(11) 0.002(9)
C81 0.110(5) 0.092(4) 0.078(4) 0.018(3) 0.043(3) 0.035(4)
C82 0.129(6) 0.110(6) 0.101(5) 0.029(5) 0.029(4) 0.027(5)
C83 0.117(5) 0.084(5) 0.113(5) 0.018(4) 0.014(4) 0.010(4)
C84 0.099(5) 0.098(5) 0.128(6) 0.012(5) 0.012(4) 0.031(4)
C1 0.046(3) 0.136(6) 0.167(7) 0.020(5) -0.035(4) 0.002(3)
C2 0.067(8) 0.191(13) 0.168(14) -0.040(12) -0.002(8) 0.036(10)
C3 0.127(18) 0.190(15) 0.19(3) 0.02(2) -0.01(2) -0.047(15)
C1A 0.046(3) 0.136(6) 0.167(7) 0.020(5) -0.035(4) 0.002(3)
C2A 0.049(6) 0.143(12) 0.108(9) 0.025(9) -0.018(6) -0.014(7)
C3A 0.073(10) 0.25(2) 0.100(11) -0.001(13) -0.001(10) -0.029(12)

loop_
_atom_type_symbol
_atom_type_description
_atom_type_scat_dispersion_real
_atom_type_scat_dispersion_imag
_atom_type_scat_source
C C 0.0033 0.0016 'International Tables Vol C Tables 4.2.6.8 and 6.1.1.4'
H H 0.0000 0.0000 'International Tables Vol C Tables 4.2.6.8 and 6.1.1.4'
N N 0.0061 0.0033 'International Tables Vol C Tables 4.2.6.8 and 6.1.1.4'
O O 0.0106 0.0060 'International Tables Vol C Tables 4.2.6.8 and 6.1.1.4'
Mo Mo -1.6832 0.6857 'International Tables Vol C Tables 4.2.6.8 and 6.1.1.4'

loop_
_geom_angle_atom_site_label_1
_geom_angle_atom_site_label_2
_geom_angle_atom_site_label_3
_geom_angle
_geom_angle_site_symmetry_1
_geom_angle_site_symmetry_3
_geom_angle_publ_flag
N1 Mo1 O9 102.2(2) . . ?
N1 Mo1 O10 101.3(2) . . ?
O9 Mo1 O10 88.17(15) . . ?
N1 Mo1 O7 101.4(2) . . ?
O9 Mo1 O7 156.37(13) . . ?
O10 Mo1 O7 88.21(15) . . ?
N1 Mo1 O8 102.9(2) . . ?
O9 Mo1 O8 86.75(14) . . ?
O10 Mo1 O8 155.83(12) . . ?
O7 Mo1 O8 87.06(16) . . ?
N1 Mo1 O1 179.47(19) . . ?
O9 Mo1 O1 78.22(11) . . ?
O10 Mo1 O1 78.33(11) . . ?
O7 Mo1 O1 78.18(11) . . ?
O8 Mo1 O1 77.50(11) . . ?
O2 Mo2 O10 103.19(17) . . ?
O2 Mo2 O12 103.45(16) . . ?
O10 Mo2 O12 153.30(13) . . ?
O2 Mo2 O13 104.74(16) . . ?
O10 Mo2 O13 87.48(14) . . ?
O12 Mo2 O13 87.42(13) . . ?
O2 Mo2 O11 102.42(16) . . ?
O10 Mo2 O11 85.90(15) . . ?
O12 Mo2 O11 86.78(14) . . ?
O13 Mo2 O11 152.84(13) . . ?
O2 Mo2 O1 178.70(15) . . ?
O10 Mo2 O1 76.55(11) . . ?
O12 Mo2 O1 76.77(10) . . ?
O13 Mo2 O1 76.55(11) . . ?
O11 Mo2 O1 76.29(11) . . ?
O3 Mo3 O7 103.69(18) . . ?
O3 Mo3 O15 104.26(17) . . ?
O7 Mo3 O15 88.21(16) . . ?
O3 Mo3 O13 102.99(17) . . ?
O7 Mo3 O13 87.27(14) . . ?
O15 Mo3 O13 152.68(13) . . ?
O3 Mo3 O14 103.15(18) . . ?
O7 Mo3 O14 153.14(14) . . ?
O15 Mo3 O14 86.43(15) . . ?
O13 Mo3 O14 85.55(13) . . ?
O3 Mo3 O1 179.33(15) . . ?
O7 Mo3 O1 76.77(12) . . ?
O15 Mo3 O1 76.22(12) . . ?
O13 Mo3 O1 76.52(11) . . ?
O14 Mo3 O1 76.39(11) . . ?
O4 Mo4 O9 103.36(18) . . ?
O4 Mo4 O11 103.88(17) . . ?
O9 Mo4 O11 88.10(15) . . ?
O4 Mo4 O16 103.93(17) . . ?
O9 Mo4 O16 152.66(14) . . ?
O11 Mo4 O16 87.13(14) . . ?
O4 Mo4 O17 102.73(17) . . ?
O9 Mo4 O17 86.62(14) . . ?
O11 Mo4 O17 153.38(13) . . ?
O16 Mo4 O17 85.69(14) . . ?
O4 Mo4 O1 179.18(16) . . ?
O9 Mo4 O1 76.45(12) . . ?
O11 Mo4 O1 76.92(12) . . ?
O16 Mo4 O1 76.24(11) . . ?
O17 Mo4 O1 76.47(11) . . ?
O5 Mo5 O8 104.8(2) . . ?
O5 Mo5 O17 104.00(18) . . ?
O8 Mo5 O17 89.12(15) . . ?
O5 Mo5 O18 102.05(19) . . ?
O8 Mo5 O18 153.06(14) . . ?
O17 Mo5 O18 86.63(14) . . ?
O5 Mo5 O15 102.95(19) . . ?
O8 Mo5 O15 87.26(16) . . ?
O17 Mo5 O15 152.83(13) . . ?
O18 Mo5 O15 84.55(15) . . ?
O5 Mo5 O1 177.77(18) . . ?
O8 Mo5 O1 76.87(12) . . ?
O17 Mo5 O1 77.42(11) . . ?
O18 Mo5 O1 76.24(11) . . ?
O15 Mo5 O1 75.53(12) . . ?
O6 Mo6 O18 103.64(17) . . ?
O6 Mo6 O14 104.32(18) . . ?
O18 Mo6 O14 88.45(15) . . ?
O6 Mo6 O16 102.78(18) . . ?
O18 Mo6 O16 87.13(15) . . ?
O14 Mo6 O16 152.83(13) . . ?
O6 Mo6 O12 103.12(16) . . ?
O18 Mo6 O12 153.21(13) . . ?
O14 Mo6 O12 86.07(14) . . ?
O16 Mo6 O12 85.91(14) . . ?
O6 Mo6 O1 178.74(17) . . ?
O18 Mo6 O1 76.98(12) . . ?
O14 Mo6 O1 76.76(11) . . ?
O16 Mo6 O1 76.13(11) . . ?
O12 Mo6 O1 76.23(10) . . ?
Mo1 O1 Mo5 90.52(9) . . ?
Mo1 O1 Mo4 90.41(9) . . ?
Mo5 O1 Mo4 89.73(9) . . ?
Mo1 O1 Mo3 90.41(9) . . ?
Mo5 O1 Mo3 90.71(10) . . ?
Mo4 O1 Mo3 179.07(12) . . ?
Mo1 O1 Mo2 90.55(9) . . ?
Mo5 O1 Mo2 178.82(12) . . ?
Mo4 O1 Mo2 89.78(10) . . ?
Mo3 O1 Mo2 89.77(9) . . ?
Mo1 O1 Mo6 179.82(16) . . ?
Mo5 O1 Mo6 89.48(9) . . ?
Mo4 O1 Mo6 89.76(9) . . ?
Mo3 O1 Mo6 89.42(9) . . ?
Mo2 O1 Mo6 89.45(9) . . ?
Mo3 O7 Mo1 114.64(15) . . ?
Mo5 O8 Mo1 115.10(15) . . ?
Mo4 O9 Mo1 114.87(16) . . ?
Mo2 O10 Mo1 114.55(15) . . ?
Mo4 O11 Mo2 116.99(16) . . ?
Mo2 O12 Mo6 117.54(14) . . ?
Mo2 O13 Mo3 117.16(14) . . ?
Mo6 O14 Mo3 117.40(16) . . ?
Mo3 O15 Mo5 117.51(16) . . ?
Mo6 O16 Mo4 117.87(15) . . ?
Mo5 O17 Mo4 116.37(14) . . ?
Mo6 O18 Mo5 117.29(16) . . ?
C1 N1 Mo1 177.9(5) . . ?
C41 N2 C11 110.8(4) . . ?
C41 N2 C21 106.0(4) . . ?
C11 N2 C21 110.7(4) . . ?
C41 N2 C31 106.6(4) . . ?
C11 N2 C31 112.4(4) . . ?
C21 N2 C31 110.1(4) . . ?
C51 N3 C81 109.8(5) . . ?
C51 N3 C61 110.9(5) . . ?
C81 N3 C61 105.1(4) . . ?
C51 N3 C71 106.4(4) . . ?
C81 N3 C71 113.3(5) . . ?
C61 N3 C71 111.4(5) . . ?
C12 C11 N2 115.4(5) . . ?
C11 C12 C13 110.8(6) . . ?
C14 C13 C12 102.3(11) . . ?
C22 C21 N2 118.1(5) . . ?
C21 C22 C23 108.6(6) . . ?
C24 C23 C22 111.9(7) . . ?
C32 C31 N2 118.1(5) . . ?
C31 C32 C33 108.3(6) . . ?
C34 C33 C32 112.8(7) . . ?
C42 C41 N2 116.8(5) . . ?
C41 C42 C43 110.1(5) . . ?
C44 C43 C42 112.1(6) . . ?
C52 C51 N3 116.1(5) . . ?
C51 C52 C53 109.9(6) . . ?
C54 C53 C52 112.5(7) . . ?
C62 C61 N3 114.7(5) . . ?
C61 C62 C63 111.0(6) . . ?
C64 C63 C62 114.1(9) . . ?
C72 C71 N3 116.9(6) . . ?
C71 C72 C73 110.3(7) . . ?
C74 C73 C72 115.6(12) . . ?
C82 C81 N3 115.2(5) . . ?
C81 C82 C83 111.8(6) . . ?
C84 C83 C82 106.1(7) . . ?
C2 C1 N1 115.1(10) . . ?
C1 C2 C3 102.5(17) . . ?

loop_
_geom_bond_atom_site_label_1
_geom_bond_atom_site_label_2
_geom_bond_distance
_geom_bond_site_symmetry_2
_geom_bond_publ_flag
Mo1 N1 1.704(4) . ?
Mo1 O9 1.936(3) . ?
Mo1 O10 1.944(3) . ?
Mo1 O7 1.948(3) . ?
Mo1 O8 1.964(4) . ?
Mo1 O1 2.229(2) . ?
Mo2 O2 1.685(3) . ?
Mo2 O10 1.907(3) . ?
Mo2 O12 1.909(3) . ?
Mo2 O13 1.923(3) . ?
Mo2 O11 1.942(3) . ?
Mo2 O1 2.329(3) . ?
Mo3 O3 1.681(3) . ?
Mo3 O7 1.894(3) . ?
Mo3 O15 1.916(3) . ?
Mo3 O13 1.928(3) . ?
Mo3 O14 1.935(3) . ?
Mo3 O1 2.328(3) . ?
Mo4 O4 1.681(3) . ?
Mo4 O9 1.901(3) . ?
Mo4 O11 1.912(3) . ?
Mo4 O16 1.923(3) . ?
Mo4 O17 1.956(3) . ?
Mo4 O1 2.327(3) . ?
Mo5 O5 1.682(4) . ?
Mo5 O8 1.871(3) . ?
Mo5 O17 1.906(3) . ?
Mo5 O18 1.948(3) . ?
Mo5 O15 1.956(3) . ?
Mo5 O1 2.326(3) . ?
Mo6 O6 1.680(3) . ?
Mo6 O18 1.894(3) . ?
Mo6 O14 1.904(3) . ?
Mo6 O16 1.917(3) . ?
Mo6 O12 1.930(3) . ?
Mo6 O1 2.335(2) . ?
N1 C1 1.455(7) . ?
N2 C41 1.508(7) . ?
N2 C11 1.514(7) . ?
N2 C21 1.524(7) . ?
N2 C31 1.561(7) . ?
N3 C51 1.510(8) . ?
N3 C81 1.518(7) . ?
N3 C61 1.518(7) . ?
N3 C71 1.540(8) . ?
C11 C12 1.502(7) . ?
C12 C13 1.600(9) . ?
C13 C14 1.356(13) . ?
C21 C22 1.485(8) . ?
C22 C23 1.550(8) . ?
C23 C24 1.416(9) . ?
C31 C32 1.465(8) . ?
C32 C33 1.551(8) . ?
C33 C34 1.452(9) . ?
C41 C42 1.497(7) . ?
C42 C43 1.518(8) . ?
C43 C44 1.440(9) . ?
C51 C52 1.504(8) . ?
C52 C53 1.521(8) . ?
C53 C54 1.455(10) . ?
C61 C62 1.506(7) . ?
C62 C63 1.523(9) . ?
C63 C64 1.346(11) . ?
C71 C72 1.501(9) . ?
C72 C73 1.586(11) . ?
C73 C74 1.364(11) . ?
C81 C82 1.514(8) . ?
C82 C83 1.579(8) . ?
C83 C84 1.388(8) . ?
C1 C2 1.437(16) . ?
C2 C3 1.51(2) . ?
C2A C3A 1.506(19) . ?
